data_1572385
loop_
_publ_author_name
'Ge, Jiajia'
'Chen, Binghui'
'Gong, Dirong'

_publ_section_title
;
 Catalytic polymerization of isoprene using an ultrahigh active iron(ii)
 complex with an ortho-modified 1,10-phenanthroline ligand, access to a
 thermal plastic rubber
;
_journal_issue 37
_journal_name_full 'Polymer Chemistry'
_journal_page_first 3751
_journal_page_last 3762
_journal_paper_doi 10.1039/D4PY00576G
_journal_volume 15
_journal_year 2024
_chemical_formula_moiety 'C28 H24 Cl2 Fe N4 O2, H2 O, C4 H7 N O'
_chemical_formula_sum 'C32 H33 Cl2 Fe N5 O4'
_chemical_formula_weight 678.38
_space_group_crystal_system triclinic
_space_group_IT_number 2
_space_group_name_Hall '-P 1'
_space_group_name_H-M_alt 'P -1'
_atom_sites_solution_hydrogens mixed
_atom_sites_solution_primary dual
_audit_creation_date 2023-12-25
_audit_creation_method
;
Olex2 1.5
(compiled 2023.08.24 svn.re1ec1418 for OlexSys, GUI svn.r6817)
;
_audit_update_record
;
2024-03-25 deposited with the CCDC.	2024-08-22 downloaded from the CCDC.
;
_cell_angle_alpha 89.362(3)
_cell_angle_beta 75.855(3)
_cell_angle_gamma 75.243(3)
_cell_formula_units_Z 2
_cell_length_a 9.9973(4)
_cell_length_b 10.5261(4)
_cell_length_c 15.9410(6)
_cell_measurement_reflns_used 9183
_cell_measurement_temperature 100.03(10)
_cell_measurement_theta_max 75.5810
_cell_measurement_theta_min 2.8580
_cell_volume 1570.66(11)
_computing_cell_refinement 'CrysAlisPro 1.171.42.89a (Rigaku OD, 2023)'
_computing_data_collection 'CrysAlisPro 1.171.42.89a (Rigaku OD, 2023)'
_computing_data_reduction 'CrysAlisPro 1.171.42.89a (Rigaku OD, 2023)'
_computing_molecular_graphics 'Olex2 1.5 (Dolomanov et al., 2009)'
_computing_publication_material 'Olex2 1.5 (Dolomanov et al., 2009)'
_computing_structure_refinement 'SHELXL 2018/3 (Sheldrick, 2015)'
_computing_structure_solution 'SHELXT 2018/2 (Sheldrick, 2018)'
_diffrn_ambient_environment N~2~
_diffrn_ambient_temperature 100.03(10)
_diffrn_detector 'Hybrid Pixel Array Detector'
_diffrn_detector_area_resol_mean 10.0000
_diffrn_detector_type HyPix
_diffrn_measured_fraction_theta_full 0.998
_diffrn_measured_fraction_theta_max 0.964
_diffrn_measurement_details
;
List of Runs (angles in degrees, time in seconds):

  # Type    Start    End  Width  t~exp~   \w     \q     \k     \f   Frames
#--------------------------------------------------------------------------
  1  \w    -26.00   0.00   0.50    0.18    --  -52.00  78.00 -48.00   52
  2  \w    -59.00 -31.00   0.50    0.18    --  -52.00  78.00 -48.00   56
  3  \w    -74.00 -47.00   0.50    0.18    --  -38.95  78.00 -48.00   54
  4  \w    -43.00 -18.00   0.50    0.18    --  -38.95  78.00 -48.00   50
  5  \w    -32.00  31.00   0.50    0.18    --  -52.00  30.00 120.00  126
  6  \w     40.00 120.00   0.50    0.18    --   38.95-179.00 -60.00  160
  7  \w     75.00 101.00   0.50    0.71    --  111.82-111.00 -90.00   52
  8  \w     36.00  72.00   0.50    0.71    --  111.82-111.00 -90.00   72
  9  \w     35.00  60.00   0.50    0.71    --  111.82-111.00 -30.00   50
 10  \w     37.00  64.00   0.50    0.71    --  111.82-111.00 -60.00   54
 11  \w     43.00 107.00   0.50    0.71    --  111.82-111.00-120.00  128
 12  \w     81.00 107.00   0.50    0.71    --  111.82-111.00 -30.00   52
 13  \w     83.00 108.00   0.50    0.71    --  111.82-111.00 -60.00   50
 14  \w     35.00 106.00   0.50    0.71    --  111.82-111.00-150.00  142
 15  \w     81.00 106.00   0.50    0.71    --  111.82-111.00  30.00   50
 16  \w     35.00 107.00   0.50    0.71    --  111.82-111.00 120.00  144
 17  \w     36.00  68.00   0.50    0.71    --  111.82 -94.00  60.00   64
 18  \w     36.00  68.00   0.50    0.71    --  111.82-111.00  30.00   64
 19  \w     34.00 103.00   0.50    0.71    --  111.82 -94.00  30.00  138
 20  \w    -17.00  51.00   0.50    0.18    --   38.95 -78.00-173.00  136
 21  \w     47.00  73.00   0.50    0.71    --  111.82 -78.00-173.00   52
 22  \w     38.00 103.00   0.50    0.71    --  111.82 -77.00 -90.00  130
 23  \w     40.00  66.00   0.50    0.71    --  111.82 -61.00 -90.00   52
 24  \w     38.00  65.00   0.50    0.71    --  111.82 -61.00 -30.00   54
 25  \w    -31.00  -6.00   0.50    0.18    --   38.95 -19.00-180.00   50
 26  \w     40.00  65.00   0.50    0.71    --  111.82 -61.00  60.00   50
 27  \w     45.00  99.00   0.50    0.71    --  111.82 -77.00  90.00  108
 28  \w     38.00  63.00   0.50    0.71    --  111.82 -61.00 120.00   50
 29  \w     68.00  94.00   0.50    0.71    --  111.82   0.00  60.00   52
 30  \w     85.00 172.00   0.50    0.71    --  111.82  78.00 -48.00  174
 31  \w    132.00 171.00   0.50    0.71    --  111.82  61.00-150.00   78
 32  \w     85.00 144.00   0.50    0.71    --  111.82  61.00-120.00  118
 33  \w     84.00 109.00   0.50    0.71    --  111.82  61.00-150.00   50
 34  \w     83.00 145.00   0.50    0.71    --  111.82  61.00 -90.00  124
 35  \w    146.00 171.00   0.50    0.71    --  111.82  61.00-120.00   50
 36  \w    134.00 175.00   0.50    0.71    --  111.82  45.00-120.00   82
 37  \w     89.00 121.00   0.50    0.71    --  111.82  45.00-120.00   64
 38  \w      4.00 112.00   0.50    0.18    --   38.95  78.00 -48.00  216
 39  \w    145.00 170.00   0.50    0.71    --  111.82   0.00  60.00   50
 40  \w    126.00 175.00   0.50    0.71    --  111.82  30.00   0.00   98
 41  \w     78.00 121.00   0.50    0.71    --  111.82  30.00   0.00   86
 42  \w     88.00 149.00   0.50    0.71    --  111.82 111.00 -90.00  122
 43  \w     44.00 121.00   0.50    0.18    --   38.95 179.00-180.00  154
 44  \w     57.00  87.00   0.50    0.71    --  111.82 179.00 -90.00   60
 45  \w     52.00  98.00   0.50    0.71    --  111.82 179.00-150.00   92
 46  \w    111.00 146.00   0.50    0.71    --  111.82 179.00 -90.00   70
 47  \w    119.00 144.00   0.50    0.71    --  111.82 179.00-150.00   50
 48  \w     43.00 118.00   0.50    0.18    --   38.95 179.00  90.00  150
 49  \w     45.00  99.00   0.50    0.71    --  111.82 179.00 120.00  108
 50  \w    106.00 142.00   0.50    0.71    --  111.82 179.00 120.00   72
 51  \w    -59.00 -20.00   0.50    0.18    --  -38.95 -78.00-173.00   78
 52  \w   -101.00 -71.00   0.50    0.18    --  -52.00 -78.00-173.00   60
 53  \w   -124.00 -92.00   0.50    0.18    --  -52.00 -94.00-180.00   64
 54  \w   -130.00 -87.00   0.50    0.18    --  -52.00 -94.00 -90.00   86
 55  \w   -131.00 -99.00   0.50    0.18    --  -52.00 -94.00 120.00   64
;
_diffrn_measurement_device 'four-circle diffractometer'
_diffrn_measurement_device_type 'ROD, Synergy Custom DW system, HyPix'
_diffrn_measurement_method '\w scans'
_diffrn_orient_matrix_type 'CrysAlisPro convention (1999,Acta A55,543-557)'
_diffrn_orient_matrix_UB_11 0.1411714000
_diffrn_orient_matrix_UB_12 0.0403913000
_diffrn_orient_matrix_UB_13 -0.0301710000
_diffrn_orient_matrix_UB_21 0.0456173000
_diffrn_orient_matrix_UB_22 -0.0981370000
_diffrn_orient_matrix_UB_23 -0.0791106000
_diffrn_orient_matrix_UB_31 -0.0712280000
_diffrn_orient_matrix_UB_32 0.1082242000
_diffrn_orient_matrix_UB_33 -0.0528554000
_diffrn_radiation_monochromator mirror
_diffrn_radiation_probe x-ray
_diffrn_radiation_type 'Cu K\a'
_diffrn_radiation_wavelength 1.54184
_diffrn_reflns_av_R_equivalents 0.0321
_diffrn_reflns_av_unetI/netI 0.0332
_diffrn_reflns_Laue_measured_fraction_full 0.998
_diffrn_reflns_Laue_measured_fraction_max 0.964
_diffrn_reflns_limit_h_max 12
_diffrn_reflns_limit_h_min -12
_diffrn_reflns_limit_k_max 13
_diffrn_reflns_limit_k_min -13
_diffrn_reflns_limit_l_max 16
_diffrn_reflns_limit_l_min -20
_diffrn_reflns_number 17459
_diffrn_reflns_point_group_measured_fraction_full 0.998
_diffrn_reflns_point_group_measured_fraction_max 0.964
_diffrn_reflns_theta_full 67.684
_diffrn_reflns_theta_max 76.000
_diffrn_reflns_theta_min 2.863
_diffrn_source 'Rotating-anode X-ray tube'
_diffrn_source_type 'Rigaku (Cu) X-ray Source'
_exptl_absorpt_coefficient_mu 5.789
_exptl_absorpt_correction_T_max 1.00000
_exptl_absorpt_correction_T_min 0.72137
_exptl_absorpt_correction_type multi-scan
_exptl_absorpt_process_details
;
CrysAlisPro 1.171.42.89a (Rigaku Oxford Diffraction, 2023)
Empirical absorption correction using spherical harmonics,
implemented in SCALE3 ABSPACK scaling algorithm.
;
_exptl_crystal_density_diffrn 1.434
_exptl_crystal_description block
_exptl_crystal_F_000 704
_exptl_crystal_size_max 0.2
_exptl_crystal_size_mid 0.15
_exptl_crystal_size_min 0.1
_refine_diff_density_max 0.658
_refine_diff_density_min -0.291
_refine_diff_density_rms 0.066
_refine_ls_extinction_method none
_refine_ls_goodness_of_fit_ref 1.036
_refine_ls_hydrogen_treatment constr
_refine_ls_matrix_type full
_refine_ls_number_parameters 434
_refine_ls_number_reflns 6324
_refine_ls_number_restraints 0
_refine_ls_restrained_S_all 1.036
_refine_ls_R_factor_all 0.0450
_refine_ls_R_factor_gt 0.0421
_refine_ls_shift/su_max 0.001
_refine_ls_shift/su_mean 0.000
_refine_ls_structure_factor_coef Fsqd
_refine_ls_weighting_details 'w=1/[\s^2^(Fo^2^)+(0.0729P)^2^+0.5024P] where P=(Fo^2^+2Fc^2^)/3'
_refine_ls_weighting_scheme calc
_refine_ls_wR_factor_gt 0.1114
_refine_ls_wR_factor_ref 0.1131
_reflns_Friedel_coverage 0.000
_reflns_number_gt 5894
_reflns_number_total 6324
_reflns_threshold_expression 'I > 2\s(I)'
_cod_data_source_file d4py00576g1.cif
_cod_data_source_block 8304-hwh-oet-100k_autored
_cod_depositor_comments 'Adding full bibliography for 1572385--1572387.cif.'
_cod_database_code 1572385
_shelx_shelxl_version_number 2018/3
_shelx_space_group_comment
;
The symmetry employed for this shelxl refinement is uniquely defined
by the following loop, which should always be used as a source of
symmetry information in preference to the above space-group names.
They are only intended as comments.
;
_shelx_estimated_absorpt_t_max 0.595
_shelx_estimated_absorpt_t_min 0.391
_olex2_refinement_description
;
1. Fixed Uiso
 At 1.2 times of:
  All C(H) groups, All C(H,H) groups
 At 1.5 times of:
  All C(H,H,H) groups, All O(H,H) groups
2. Others
 Sof(H01L)=Sof(H01M)=Sof(H01N)=Sof(N1)=Sof(C25)=Sof(H25)=Sof(C2)=Sof(H2A)=
 Sof(H2B)=Sof(H2C)=1-FVAR(1)
 Sof(H01I)=Sof(H01J)=Sof(H01K)=Sof(N016)=Sof(C017)=Sof(H017)=Sof(C1)=Sof(H1A)=
 Sof(H1B)=Sof(H1C)=FVAR(1)
3.a Free rotating group:
 O006(H00C,H00D)
3.b Secondary CH2 refined with riding coordinates:
 C00Y(H00A,H00B), C011(H01A,H01B)
3.c Aromatic/amide H refined with riding coordinates:
 C00I(H00I), C00K(H00K), C00L(H00L), C00M(H00M), C00N(H00N), C00O(H00O),
 C00P(H00P), C00R(H00R), C00S(H00S), C00U(H00U), C00V(H00V), C00X(H00X),
 C00Z(H00Z), C010(H010), C017(H017), C25(H25)
3.d Idealised Me refined as rotating group:
 C012(H01C,H01D,H01E), C013(H01F,H01G,H01H), C014(H01I,H01J,H01K), C015(H01L,
 H01M,H01N), C1(H1A,H1B,H1C), C2(H2A,H2B,H2C)
;
_olex2_submission_special_instructions 'No special instructions were received'
_oxdiff_exptl_absorpt_empirical_details
;
Empirical correction (ABSPACK) includes:
- Absorption correction using spherical harmonics
- Frame scaling
;
_oxdiff_exptl_absorpt_empirical_full_max 1.649
_oxdiff_exptl_absorpt_empirical_full_min 0.607

loop_
_space_group_symop_operation_xyz
'x, y, z'
'-x, -y, -z'

loop_
_atom_site_label
_atom_site_type_symbol
_atom_site_fract_x
_atom_site_fract_y
_atom_site_fract_z
_atom_site_U_iso_or_equiv
_atom_site_adp_type
_atom_site_occupancy
_atom_site_site_symmetry_order
_atom_site_calc_flag
_atom_site_refinement_flags_posn
_atom_site_refinement_flags_adp
_atom_site_refinement_flags_occupancy
_atom_site_disorder_assembly
_atom_site_disorder_group
Fe01 Fe 0.55643(3) 0.30877(3) 0.77075(2) 0.02367(10) Uani 1 1 d . . . . .
Cl02 Cl 0.53843(6) 0.54614(5) 0.76775(3) 0.02961(13) Uani 1 1 d . . . . .
Cl03 Cl 0.75770(5) 0.23773(5) 0.83502(3) 0.02915(13) Uani 1 1 d . . . . .
O004 O 0.21319(16) 0.34799(16) 0.78883(10) 0.0318(3) Uani 1 1 d . . . . .
O005 O 0.61316(17) 0.03009(14) 0.65604(10) 0.0315(3) Uani 1 1 d . . . . .
O006 O 0.8298(2) 0.6022(2) 0.64715(12) 0.0436(4) Uani 1 1 d G . . . .
H00C H 0.877695 0.624765 0.680713 0.065 Uiso 1 1 d G U . . .
H00D H 0.758860 0.580581 0.682495 0.065 Uiso 1 1 d G U . . .
N007 N 0.69631(19) 0.28955(17) 0.64020(12) 0.0271(4) Uani 1 1 d . . . . .
N008 N 0.41990(18) 0.32862(17) 0.90151(11) 0.0260(4) Uani 1 1 d . . . . .
N009 N 0.50548(19) 0.11304(17) 0.79139(12) 0.0265(4) Uani 1 1 d . . . . .
N00A N 0.40903(19) 0.33245(17) 0.68259(11) 0.0257(3) Uani 1 1 d . . . . .
O00B O 0.9949(2) 0.6830(2) 0.74655(12) 0.0486(5) Uani 1 1 d . . . . .
C00C C 0.2676(2) 0.3533(2) 0.70366(14) 0.0291(4) Uani 1 1 d . . . . .
C00D C 0.7018(3) 0.3157(2) 0.48777(14) 0.0299(4) Uani 1 1 d . . . . .
C00E C 0.6288(2) 0.31136(19) 0.57480(14) 0.0267(4) Uani 1 1 d . . . . .
C00F C 0.4033(2) 0.3517(2) 0.53108(14) 0.0296(4) Uani 1 1 d . . . . .
C00G C 0.4759(2) 0.33142(19) 0.59723(14) 0.0269(4) Uani 1 1 d . . . . .
C00H C 0.5449(2) 0.0090(2) 0.73709(15) 0.0291(4) Uani 1 1 d . . . . .
C00I C 0.2533(3) 0.3763(2) 0.55658(15) 0.0322(5) Uani 1 1 d . . . . .
H00I H 0.199678 0.391666 0.514094 0.039 Uiso 1 1 calc R U . . .
C00J C 0.3166(2) 0.2076(2) 1.02017(14) 0.0297(4) Uani 1 1 d . . . . .
C00K C 0.4474(2) -0.1248(2) 0.84470(16) 0.0334(5) Uani 1 1 d . . . . .
H00K H 0.430049 -0.206771 0.862669 0.040 Uiso 1 1 calc R U . . .
C00L C 0.2814(2) 0.3203(2) 1.07603(14) 0.0321(5) Uani 1 1 d . . . . .
H00L H 0.234144 0.318544 1.135328 0.039 Uiso 1 1 calc R U . . .
C00M C 0.3833(2) 0.4327(2) 0.95585(14) 0.0282(4) Uani 1 1 d . . . . .
H00M H 0.403790 0.511897 0.934066 0.034 Uiso 1 1 calc R U . . .
C00N C 0.4806(3) 0.3536(2) 0.44312(14) 0.0323(5) Uani 1 1 d . . . . .
H00N H 0.430740 0.366642 0.398746 0.039 Uiso 1 1 calc R U . . .
C00O C 0.1846(2) 0.3780(2) 0.64204(15) 0.0315(5) Uani 1 1 d . . . . .
H00O H 0.083501 0.395407 0.659738 0.038 Uiso 1 1 calc R U . . .
C00P C 0.8502(3) 0.3004(2) 0.46938(15) 0.0332(5) Uani 1 1 d . . . . .
H00P H 0.903253 0.305026 0.411726 0.040 Uiso 1 1 calc R U . . .
C00Q C 0.3883(2) 0.2160(2) 0.93289(14) 0.0271(4) Uani 1 1 d . . . . .
C00R C 0.6239(3) 0.3369(2) 0.42214(14) 0.0326(5) Uani 1 1 d . . . . .
H00R H 0.673282 0.339313 0.363349 0.039 Uiso 1 1 calc R U . . .
C00S C 0.8363(2) 0.2737(2) 0.62036(15) 0.0301(4) Uani 1 1 d . . . . .
H00S H 0.884099 0.258134 0.665641 0.036 Uiso 1 1 calc R U . . .
C00T C 0.3986(2) -0.0153(2) 0.90427(15) 0.0299(4) Uani 1 1 d . . . . .
C00U C 0.5196(2) -0.1147(2) 0.76130(15) 0.0320(5) Uani 1 1 d . . . . .
H00U H 0.551859 -0.188111 0.720720 0.038 Uiso 1 1 calc R U . . .
C00V C 0.3157(2) 0.4324(2) 1.04428(14) 0.0310(4) Uani 1 1 d . . . . .
H00V H 0.294205 0.508748 1.081379 0.037 Uiso 1 1 calc R U . . .
C00W C 0.4320(2) 0.1021(2) 0.87419(14) 0.0276(4) Uani 1 1 d . . . . .
C00X C 0.2850(2) 0.0863(2) 1.04799(15) 0.0332(5) Uani 1 1 d . . . . .
H00X H 0.235999 0.080698 1.106463 0.040 Uiso 1 1 calc R U . . .
C00Y C 0.0620(2) 0.3575(3) 0.81975(16) 0.0361(5) Uani 1 1 d . . . . .
H00A H 0.034509 0.293041 0.787055 0.043 Uiso 1 1 calc R U . . .
H00B H 0.005033 0.446869 0.812498 0.043 Uiso 1 1 calc R U . . .
C00Z C 0.9174(3) 0.2788(2) 0.53567(15) 0.0338(5) Uani 1 1 d . . . . .
H00Z H 1.017679 0.267388 0.524345 0.041 Uiso 1 1 calc R U . . .
C010 C 0.3238(2) -0.0205(2) 0.99226(16) 0.0338(5) Uani 1 1 d . . . . .
H010 H 0.300980 -0.099757 1.011983 0.041 Uiso 1 1 calc R U . . .
C011 C 0.6469(3) -0.0732(2) 0.58946(15) 0.0352(5) Uani 1 1 d . . . . .
H01A H 0.559347 -0.098078 0.585827 0.042 Uiso 1 1 calc R U . . .
H01B H 0.715705 -0.151985 0.602530 0.042 Uiso 1 1 calc R U . . .
C012 C 0.0366(3) 0.3283(3) 0.91435(16) 0.0409(5) Uani 1 1 d . . . . .
H01C H 0.092177 0.239002 0.920407 0.061 Uiso 1 1 calc R U . . .
H01D H -0.065256 0.335407 0.938521 0.061 Uiso 1 1 calc R U . . .
H01E H 0.066219 0.391639 0.945602 0.061 Uiso 1 1 calc R U . . .
C013 C 0.7112(3) -0.0200(2) 0.50533(16) 0.0426(6) Uani 1 1 d . . . . .
H01F H 0.737366 -0.087986 0.458448 0.064 Uiso 1 1 calc R U . . .
H01G H 0.796710 0.005751 0.510180 0.064 Uiso 1 1 calc R U . . .
H01H H 0.641423 0.056910 0.492645 0.064 Uiso 1 1 calc R U . . .
C014 C 0.9403(3) 0.9292(3) 0.70275(19) 0.0487(6) Uani 1 1 d . . . . .
H01I H 0.998958 0.949087 0.647902 0.073 Uiso 0.603(9) 1 calc R U P A 1
H01J H 0.869290 1.009700 0.729770 0.073 Uiso 0.603(9) 1 calc R U P A 1
H01K H 0.891456 0.863709 0.691668 0.073 Uiso 0.603(9) 1 calc R U P A 1
C015 C 1.1374(4) 0.7084(4) 0.8506(2) 0.0628(9) Uani 1 1 d . . . . .
H01L H 1.089202 0.640554 0.843206 0.094 Uiso 0.397(9) 1 calc R U P A 2
H01M H 1.128728 0.724187 0.912436 0.094 Uiso 0.397(9) 1 calc R U P A 2
H01N H 1.238597 0.678709 0.820068 0.094 Uiso 0.397(9) 1 calc R U P A 2
N016 N 1.0310(5) 0.8772(5) 0.7604(3) 0.0426(13) Uani 0.603(9) 1 d . . P A 1
C017 C 1.0511(5) 0.7500(5) 0.7798(3) 0.0331(13) Uani 0.603(9) 1 d . . P A 1
H017 H 1.107912 0.714165 0.818456 0.040 Uiso 0.603(9) 1 calc R U P A 1
N1 N 1.0678(6) 0.8364(7) 0.8133(5) 0.048(2) Uani 0.397(9) 1 d . . P A 2
C25 C 0.9996(8) 0.8155(11) 0.7551(5) 0.042(2) Uani 0.397(9) 1 d . . P A 2
H25 H 0.957909 0.883119 0.722296 0.051 Uiso 0.397(9) 1 calc R U P A 2
C1 C 1.0982(11) 0.9701(10) 0.7896(7) 0.065(2) Uani 0.603(9) 1 d . . P A 1
H1A H 1.150490 1.007019 0.739196 0.097 Uiso 0.603(9) 1 calc R U P A 1
H1B H 1.164607 0.924637 0.823012 0.097 Uiso 0.603(9) 1 calc R U P A 1
H1C H 1.024577 1.041242 0.826094 0.097 Uiso 0.603(9) 1 calc R U P A 1
C2 C 1.0843(18) 0.9638(15) 0.8316(9) 0.056(3) Uani 0.397(9) 1 d . . P A 2
H2A H 1.067580 0.978844 0.894280 0.083 Uiso 0.397(9) 1 calc R U P A 2
H2B H 1.015279 1.031420 0.810064 0.083 Uiso 0.397(9) 1 calc R U P A 2
H2C H 1.181470 0.968304 0.802851 0.083 Uiso 0.397(9) 1 calc R U P A 2

loop_
_atom_site_aniso_label
_atom_site_aniso_U_11
_atom_site_aniso_U_22
_atom_site_aniso_U_33
_atom_site_aniso_U_23
_atom_site_aniso_U_13
_atom_site_aniso_U_12
Fe01 0.02558(17) 0.02303(17) 0.02270(17) 0.00236(12) -0.00559(12) -0.00733(12)
Cl02 0.0380(3) 0.0246(2) 0.0264(2) 0.00243(18) -0.0069(2) -0.00963(19)
Cl03 0.0277(2) 0.0310(2) 0.0292(2) 0.00438(18) -0.00790(19) -0.00788(18)
O004 0.0291(8) 0.0390(8) 0.0279(8) 0.0019(6) -0.0074(6) -0.0098(6)
O005 0.0382(8) 0.0246(7) 0.0300(8) -0.0003(6) -0.0046(6) -0.0090(6)
O006 0.0414(10) 0.0565(11) 0.0366(9) 0.0019(8) -0.0089(8) -0.0201(8)
N007 0.0309(9) 0.0231(8) 0.0267(9) 0.0010(7) -0.0049(7) -0.0079(7)
N008 0.0248(8) 0.0279(9) 0.0254(8) 0.0035(7) -0.0064(7) -0.0071(7)
N009 0.0270(8) 0.0246(8) 0.0289(9) 0.0031(7) -0.0081(7) -0.0072(7)
N00A 0.0279(8) 0.0242(8) 0.0261(9) 0.0025(6) -0.0080(7) -0.0075(7)
O00B 0.0483(11) 0.0643(13) 0.0368(10) -0.0054(8) -0.0053(8) -0.0256(9)
C00C 0.0316(11) 0.0243(10) 0.0309(11) 0.0003(8) -0.0073(9) -0.0068(8)
C00D 0.0396(12) 0.0222(10) 0.0269(10) 0.0008(8) -0.0058(9) -0.0083(8)
C00E 0.0347(11) 0.0204(9) 0.0249(10) 0.0021(7) -0.0072(8) -0.0076(8)
C00F 0.0388(12) 0.0239(10) 0.0288(11) 0.0029(8) -0.0113(9) -0.0103(8)
C00G 0.0345(11) 0.0202(9) 0.0269(10) 0.0014(7) -0.0085(9) -0.0081(8)
C00H 0.0282(10) 0.0271(10) 0.0325(11) 0.0039(8) -0.0090(9) -0.0065(8)
C00I 0.0410(12) 0.0266(10) 0.0343(11) 0.0032(8) -0.0179(10) -0.0101(9)
C00J 0.0266(10) 0.0352(12) 0.0277(10) 0.0066(9) -0.0069(8) -0.0090(8)
C00K 0.0350(11) 0.0288(11) 0.0412(13) 0.0077(9) -0.0145(10) -0.0123(9)
C00L 0.0281(10) 0.0405(12) 0.0262(10) 0.0036(9) -0.0046(8) -0.0083(9)
C00M 0.0288(10) 0.0286(10) 0.0277(10) 0.0011(8) -0.0078(8) -0.0078(8)
C00N 0.0479(13) 0.0252(10) 0.0272(11) 0.0029(8) -0.0143(10) -0.0109(9)
C00O 0.0301(11) 0.0309(11) 0.0363(12) 0.0027(9) -0.0124(9) -0.0093(8)
C00P 0.0392(12) 0.0269(10) 0.0294(11) 0.0002(8) 0.0008(9) -0.0102(9)
C00Q 0.0245(9) 0.0296(10) 0.0285(10) 0.0059(8) -0.0085(8) -0.0080(8)
C00R 0.0453(13) 0.0297(11) 0.0238(10) 0.0026(8) -0.0071(9) -0.0132(9)
C00S 0.0303(10) 0.0287(10) 0.0310(11) 0.0011(8) -0.0062(9) -0.0087(8)
C00T 0.0298(10) 0.0284(10) 0.0343(11) 0.0069(8) -0.0114(9) -0.0095(8)
C00U 0.0354(11) 0.0259(10) 0.0368(12) 0.0012(9) -0.0112(9) -0.0095(9)
C00V 0.0305(10) 0.0337(11) 0.0281(11) -0.0014(8) -0.0068(9) -0.0072(9)
C00W 0.0251(10) 0.0300(10) 0.0298(10) 0.0074(8) -0.0096(8) -0.0089(8)
C00X 0.0311(11) 0.0400(12) 0.0290(11) 0.0103(9) -0.0063(9) -0.0116(9)
C00Y 0.0291(11) 0.0445(13) 0.0349(12) 0.0037(10) -0.0077(9) -0.0101(9)
C00Z 0.0325(11) 0.0322(11) 0.0335(12) -0.0005(9) -0.0016(9) -0.0093(9)
C010 0.0342(11) 0.0336(11) 0.0379(12) 0.0115(9) -0.0115(10) -0.0148(9)
C011 0.0454(13) 0.0260(10) 0.0329(11) -0.0036(9) -0.0081(10) -0.0085(9)
C012 0.0313(11) 0.0568(16) 0.0343(12) 0.0059(11) -0.0061(10) -0.0132(11)
C013 0.0606(16) 0.0316(12) 0.0318(12) -0.0027(9) -0.0059(11) -0.0104(11)
C014 0.0525(16) 0.0399(14) 0.0466(15) -0.0021(11) -0.0125(13) 0.0008(12)
C015 0.0540(18) 0.077(2) 0.069(2) 0.0239(18) -0.0343(16) -0.0205(16)
N016 0.033(2) 0.038(2) 0.056(3) -0.003(2) -0.0119(18) -0.0078(17)
C017 0.029(2) 0.042(3) 0.0272(19) -0.0014(18) -0.0022(16) -0.0124(19)
N1 0.033(3) 0.051(4) 0.056(4) -0.010(3) -0.009(3) -0.005(2)
C25 0.028(3) 0.057(6) 0.033(4) 0.001(4) -0.004(3) -0.001(4)
C1 0.045(4) 0.046(3) 0.106(7) -0.008(5) -0.031(6) -0.005(3)
C2 0.048(5) 0.043(5) 0.080(8) -0.007(7) -0.027(7) -0.010(4)

loop_
_atom_type_symbol
_atom_type_description
_atom_type_scat_dispersion_real
_atom_type_scat_dispersion_imag
_atom_type_scat_source
C C 0.0181 0.0091 'International Tables Vol C Tables 4.2.6.8 and 6.1.1.4'
H H 0.0000 0.0000 'International Tables Vol C Tables 4.2.6.8 and 6.1.1.4'
Cl Cl 0.3639 0.7018 'International Tables Vol C Tables 4.2.6.8 and 6.1.1.4'
Fe Fe -1.1336 3.1974 'International Tables Vol C Tables 4.2.6.8 and 6.1.1.4'
N N 0.0311 0.0180 'International Tables Vol C Tables 4.2.6.8 and 6.1.1.4'
O O 0.0492 0.0322 'International Tables Vol C Tables 4.2.6.8 and 6.1.1.4'

loop_
_geom_angle_atom_site_label_1
_geom_angle_atom_site_label_2
_geom_angle_atom_site_label_3
_geom_angle
_geom_angle_site_symmetry_1
_geom_angle_site_symmetry_3
_geom_angle_publ_flag
Cl03 Fe01 Cl02 99.69(2) . . ?
N007 Fe01 Cl02 87.23(5) . . ?
N007 Fe01 Cl03 92.11(5) . . ?
N007 Fe01 N009 104.99(7) . . ?
N007 Fe01 N00A 75.27(7) . . ?
N008 Fe01 Cl02 92.44(5) . . ?
N008 Fe01 Cl03 87.09(5) . . ?
N008 Fe01 N007 179.07(7) . . ?
N008 Fe01 N009 75.50(7) . . ?
N008 Fe01 N00A 105.60(7) . . ?
N009 Fe01 Cl02 163.50(5) . . ?
N009 Fe01 Cl03 91.03(5) . . ?
N00A Fe01 Cl02 89.53(5) . . ?
N00A Fe01 Cl03 164.08(5) . . ?
N00A Fe01 N009 83.10(6) . . ?
C00C O004 C00Y 118.57(17) . . ?
C00H O005 C011 118.12(17) . . ?
H00C O006 H00D 104.5 . . ?
C00E N007 Fe01 115.50(14) . . ?
C00S N007 Fe01 126.07(15) . . ?
C00S N007 C00E 117.96(19) . . ?
C00M N008 Fe01 125.91(15) . . ?
C00M N008 C00Q 117.98(19) . . ?
C00Q N008 Fe01 115.35(14) . . ?
C00H N009 Fe01 128.92(15) . . ?
C00H N009 C00W 118.03(19) . . ?
C00W N009 Fe01 112.87(14) . . ?
C00C N00A Fe01 128.46(15) . . ?
C00C N00A C00G 117.70(18) . . ?
C00G N00A Fe01 113.75(14) . . ?
O004 C00C C00O 124.0(2) . . ?
N00A C00C O004 112.85(19) . . ?
N00A C00C C00O 123.1(2) . . ?
C00E C00D C00R 119.7(2) . . ?
C00P C00D C00E 117.5(2) . . ?
C00P C00D C00R 122.7(2) . . ?
N007 C00E C00D 122.8(2) . . ?
N007 C00E C00G 117.62(19) . . ?
C00D C00E C00G 119.6(2) . . ?
C00G C00F C00I 116.9(2) . . ?
C00G C00F C00N 120.1(2) . . ?
C00I C00F C00N 122.9(2) . . ?
N00A C00G C00E 117.53(18) . . ?
N00A C00G C00F 123.4(2) . . ?
C00F C00G C00E 119.0(2) . . ?
O005 C00H C00U 122.7(2) . . ?
N009 C00H O005 113.86(19) . . ?
N009 C00H C00U 123.4(2) . . ?
C00F C00I H00I 119.8 . . ?
C00O C00I C00F 120.3(2) . . ?
C00O C00I H00I 119.8 . . ?
C00L C00J C00Q 117.5(2) . . ?
C00L C00J C00X 123.2(2) . . ?
C00Q C00J C00X 119.3(2) . . ?
C00T C00K H00K 119.6 . . ?
C00U C00K H00K 119.6 . . ?
C00U C00K C00T 120.7(2) . . ?
C00J C00L H00L 120.2 . . ?
C00V C00L C00J 119.5(2) . . ?
C00V C00L H00L 120.2 . . ?
N008 C00M H00M 118.3 . . ?
N008 C00M C00V 123.4(2) . . ?
C00V C00M H00M 118.3 . . ?
C00F C00N H00N 119.6 . . ?
C00R C00N C00F 120.9(2) . . ?
C00R C00N H00N 119.6 . . ?
C00C C00O H00O 120.8 . . ?
C00I C00O C00C 118.5(2) . . ?
C00I C00O H00O 120.8 . . ?
C00D C00P H00P 120.4 . . ?
C00Z C00P C00D 119.3(2) . . ?
C00Z C00P H00P 120.4 . . ?
N008 C00Q C00J 122.6(2) . . ?
N008 C00Q C00W 117.74(19) . . ?
C00J C00Q C00W 119.66(19) . . ?
C00D C00R H00R 119.7 . . ?
C00N C00R C00D 120.7(2) . . ?
C00N C00R H00R 119.7 . . ?
N007 C00S H00S 118.4 . . ?
N007 C00S C00Z 123.2(2) . . ?
C00Z C00S H00S 118.4 . . ?
C00K C00T C00W 116.8(2) . . ?
C00K C00T C010 123.1(2) . . ?
C00W C00T C010 120.1(2) . . ?
C00H C00U H00U 121.0 . . ?
C00K C00U C00H 118.0(2) . . ?
C00K C00U H00U 121.0 . . ?
C00L C00V C00M 119.0(2) . . ?
C00L C00V H00V 120.5 . . ?
C00M C00V H00V 120.5 . . ?
N009 C00W C00Q 117.83(19) . . ?
N009 C00W C00T 123.0(2) . . ?
C00T C00W C00Q 119.1(2) . . ?
C00J C00X H00X 119.5 . . ?
C010 C00X C00J 121.1(2) . . ?
C010 C00X H00X 119.5 . . ?
O004 C00Y H00A 110.4 . . ?
O004 C00Y H00B 110.4 . . ?
O004 C00Y C012 106.52(18) . . ?
H00A C00Y H00B 108.6 . . ?
C012 C00Y H00A 110.4 . . ?
C012 C00Y H00B 110.4 . . ?
C00P C00Z C00S 119.2(2) . . ?
C00P C00Z H00Z 120.4 . . ?
C00S C00Z H00Z 120.4 . . ?
C00T C010 H010 119.6 . . ?
C00X C010 C00T 120.7(2) . . ?
C00X C010 H010 119.6 . . ?
O005 C011 H01A 110.3 . . ?
O005 C011 H01B 110.3 . . ?
O005 C011 C013 106.93(18) . . ?
H01A C011 H01B 108.6 . . ?
C013 C011 H01A 110.3 . . ?
C013 C011 H01B 110.3 . . ?
C00Y C012 H01C 109.5 . . ?
C00Y C012 H01D 109.5 . . ?
C00Y C012 H01E 109.5 . . ?
H01C C012 H01D 109.5 . . ?
H01C C012 H01E 109.5 . . ?
H01D C012 H01E 109.5 . . ?
C011 C013 H01F 109.5 . . ?
C011 C013 H01G 109.5 . . ?
C011 C013 H01H 109.5 . . ?
H01F C013 H01G 109.5 . . ?
H01F C013 H01H 109.5 . . ?
H01G C013 H01H 109.5 . . ?
H01I C014 H01J 109.5 . . ?
H01I C014 H01K 109.5 . . ?
H01J C014 H01K 109.5 . . ?
N016 C014 H01I 109.5 . . ?
N016 C014 H01J 109.5 . . ?
N016 C014 H01K 109.5 . . ?
H01L C015 H01M 109.5 . . ?
H01L C015 H01N 109.5 . . ?
H01M C015 H01N 109.5 . . ?
N1 C015 H01L 109.5 . . ?
N1 C015 H01M 109.5 . . ?
N1 C015 H01N 109.5 . . ?
C014 N016 C1 115.0(5) . . ?
C017 N016 C014 119.3(5) . . ?
C017 N016 C1 125.6(6) . . ?
O00B C017 N016 118.0(5) . . ?
O00B C017 H017 121.0 . . ?
N016 C017 H017 121.0 . . ?
C25 N1 C015 112.4(7) . . ?
C25 N1 C2 122.4(10) . . ?
C2 N1 C015 124.9(7) . . ?
O00B C25 H25 123.1 . . ?
N1 C25 O00B 113.8(8) . . ?
N1 C25 H25 123.1 . . ?
N016 C1 H1A 109.5 . . ?
N016 C1 H1B 109.5 . . ?
N016 C1 H1C 109.5 . . ?
H1A C1 H1B 109.5 . . ?
H1A C1 H1C 109.5 . . ?
H1B C1 H1C 109.5 . . ?
N1 C2 H2A 109.5 . . ?
N1 C2 H2B 109.5 . . ?
N1 C2 H2C 109.5 . . ?
H2A C2 H2B 109.5 . . ?
H2A C2 H2C 109.5 . . ?
H2B C2 H2C 109.5 . . ?

loop_
_geom_bond_atom_site_label_1
_geom_bond_atom_site_label_2
_geom_bond_distance
_geom_bond_site_symmetry_2
_geom_bond_publ_flag
Fe01 Cl02 2.4597(6) . ?
Fe01 Cl03 2.4251(6) . ?
Fe01 N007 2.1841(18) . ?
Fe01 N008 2.1738(18) . ?
Fe01 N009 2.2472(18) . ?
Fe01 N00A 2.2418(17) . ?
O004 C00C 1.340(3) . ?
O004 C00Y 1.448(3) . ?
O005 C00H 1.351(3) . ?
O005 C011 1.444(3) . ?
O006 H00C 0.8702 . ?
O006 H00D 0.8700 . ?
N007 C00E 1.362(3) . ?
N007 C00S 1.324(3) . ?
N008 C00M 1.322(3) . ?
N008 C00Q 1.362(3) . ?
N009 C00H 1.319(3) . ?
N009 C00W 1.364(3) . ?
N00A C00C 1.331(3) . ?
N00A C00G 1.360(3) . ?
O00B C017 1.203(5) . ?
O00B C25 1.416(12) . ?
C00C C00O 1.416(3) . ?
C00D C00E 1.407(3) . ?
C00D C00P 1.407(3) . ?
C00D C00R 1.434(3) . ?
C00E C00G 1.443(3) . ?
C00F C00G 1.405(3) . ?
C00F C00I 1.411(3) . ?
C00F C00N 1.428(3) . ?
C00H C00U 1.420(3) . ?
C00I H00I 0.9500 . ?
C00I C00O 1.365(3) . ?
C00J C00L 1.408(3) . ?
C00J C00Q 1.414(3) . ?
C00J C00X 1.432(3) . ?
C00K H00K 0.9500 . ?
C00K C00T 1.407(3) . ?
C00K C00U 1.366(3) . ?
C00L H00L 0.9500 . ?
C00L C00V 1.369(3) . ?
C00M H00M 0.9500 . ?
C00M C00V 1.407(3) . ?
C00N H00N 0.9500 . ?
C00N C00R 1.355(4) . ?
C00O H00O 0.9500 . ?
C00P H00P 0.9500 . ?
C00P C00Z 1.373(4) . ?
C00Q C00W 1.436(3) . ?
C00R H00R 0.9500 . ?
C00S H00S 0.9500 . ?
C00S C00Z 1.403(3) . ?
C00T C00W 1.410(3) . ?
C00T C010 1.427(3) . ?
C00U H00U 0.9500 . ?
C00V H00V 0.9500 . ?
C00X H00X 0.9500 . ?
C00X C010 1.355(3) . ?
C00Y H00A 0.9900 . ?
C00Y H00B 0.9900 . ?
C00Y C012 1.508(3) . ?
C00Z H00Z 0.9500 . ?
C010 H010 0.9500 . ?
C011 H01A 0.9900 . ?
C011 H01B 0.9900 . ?
C011 C013 1.507(3) . ?
C012 H01C 0.9800 . ?
C012 H01D 0.9800 . ?
C012 H01E 0.9800 . ?
C013 H01F 0.9800 . ?
C013 H01G 0.9800 . ?
C013 H01H 0.9800 . ?
C014 H01I 0.9800 . ?
C014 H01J 0.9800 . ?
C014 H01K 0.9800 . ?
C014 N016 1.452(6) . ?
C015 H01L 0.9800 . ?
C015 H01M 0.9800 . ?
C015 H01N 0.9800 . ?
C015 N1 1.537(8) . ?
N016 C017 1.347(8) . ?
N016 C1 1.456(12) . ?
C017 H017 0.9500 . ?
N1 C25 1.327(13) . ?
N1 C2 1.434(17) . ?
C25 H25 0.9500 . ?
C1 H1A 0.9800 . ?
C1 H1B 0.9800 . ?
C1 H1C 0.9800 . ?
C2 H2A 0.9800 . ?
C2 H2B 0.9800 . ?
C2 H2C 0.9800 . ?

loop_
_geom_torsion_atom_site_label_1
_geom_torsion_atom_site_label_2
_geom_torsion_atom_site_label_3
_geom_torsion_atom_site_label_4
_geom_torsion
_geom_torsion_site_symmetry_1
_geom_torsion_site_symmetry_2
_geom_torsion_site_symmetry_3
_geom_torsion_site_symmetry_4
_geom_torsion_publ_flag
Fe01 N007 C00E C00D 173.62(15) . . . . ?
Fe01 N007 C00E C00G -6.0(2) . . . . ?
Fe01 N007 C00S C00Z -171.59(16) . . . . ?
Fe01 N008 C00M C00V -168.53(16) . . . . ?
Fe01 N008 C00Q C00J 171.65(15) . . . . ?
Fe01 N008 C00Q C00W -7.6(2) . . . . ?
Fe01 N009 C00H O005 -7.1(3) . . . . ?
Fe01 N009 C00H C00U 172.31(16) . . . . ?
Fe01 N009 C00W C00Q 4.9(2) . . . . ?
Fe01 N009 C00W C00T -174.59(16) . . . . ?
Fe01 N00A C00C O004 -5.8(3) . . . . ?
Fe01 N00A C00C C00O 174.33(15) . . . . ?
Fe01 N00A C00G C00E 2.0(2) . . . . ?
Fe01 N00A C00G C00F -176.50(16) . . . . ?
O004 C00C C00O C00I -177.7(2) . . . . ?
O005 C00H C00U C00K -178.9(2) . . . . ?
N007 C00E C00G N00A 2.6(3) . . . . ?
N007 C00E C00G C00F -178.83(18) . . . . ?
N007 C00S C00Z C00P -0.4(3) . . . . ?
N008 C00M C00V C00L -2.1(3) . . . . ?
N008 C00Q C00W N009 1.6(3) . . . . ?
N008 C00Q C00W C00T -178.89(18) . . . . ?
N009 C00H C00U C00K 1.7(3) . . . . ?
N00A C00C C00O C00I 2.2(3) . . . . ?
C00C O004 C00Y C012 171.7(2) . . . . ?
C00C N00A C00G C00E 178.82(18) . . . . ?
C00C N00A C00G C00F 0.3(3) . . . . ?
C00D C00E C00G N00A -177.03(18) . . . . ?
C00D C00E C00G C00F 1.5(3) . . . . ?
C00D C00P C00Z C00S -0.6(3) . . . . ?
C00E N007 C00S C00Z 0.2(3) . . . . ?
C00E C00D C00P C00Z 1.7(3) . . . . ?
C00E C00D C00R C00N 0.4(3) . . . . ?
C00F C00I C00O C00C -0.7(3) . . . . ?
C00F C00N C00R C00D 0.6(3) . . . . ?
C00G N00A C00C O004 177.92(17) . . . . ?
C00G N00A C00C C00O -1.9(3) . . . . ?
C00G C00F C00I C00O -0.8(3) . . . . ?
C00G C00F C00N C00R -0.5(3) . . . . ?
C00H O005 C011 C013 175.6(2) . . . . ?
C00H N009 C00W C00Q -179.53(19) . . . . ?
C00H N009 C00W C00T 1.0(3) . . . . ?
C00I C00F C00G N00A 1.0(3) . . . . ?
C00I C00F C00G C00E -177.46(18) . . . . ?
C00I C00F C00N C00R 176.2(2) . . . . ?
C00J C00L C00V C00M 1.1(3) . . . . ?
C00J C00Q C00W N009 -177.63(18) . . . . ?
C00J C00Q C00W C00T 1.9(3) . . . . ?
C00J C00X C010 C00T 0.6(3) . . . . ?
C00K C00T C00W N009 1.2(3) . . . . ?
C00K C00T C00W C00Q -178.28(19) . . . . ?
C00K C00T C010 C00X 176.9(2) . . . . ?
C00L C00J C00Q N008 -1.9(3) . . . . ?
C00L C00J C00Q C00W 177.34(19) . . . . ?
C00L C00J C00X C010 -178.5(2) . . . . ?
C00M N008 C00Q C00J 1.0(3) . . . . ?
C00M N008 C00Q C00W -178.21(18) . . . . ?
C00N C00F C00G N00A 177.91(18) . . . . ?
C00N C00F C00G C00E -0.6(3) . . . . ?
C00N C00F C00I C00O -177.6(2) . . . . ?
C00P C00D C00E N007 -1.9(3) . . . . ?
C00P C00D C00E C00G 177.71(19) . . . . ?
C00P C00D C00R C00N -178.7(2) . . . . ?
C00Q N008 C00M C00V 1.0(3) . . . . ?
C00Q C00J C00L C00V 0.7(3) . . . . ?
C00Q C00J C00X C010 0.6(3) . . . . ?
C00R C00D C00E N007 178.94(19) . . . . ?
C00R C00D C00E C00G -1.4(3) . . . . ?
C00R C00D C00P C00Z -179.2(2) . . . . ?
C00S N007 C00E C00D 1.0(3) . . . . ?
C00S N007 C00E C00G -178.67(18) . . . . ?
C00T C00K C00U C00H 0.7(3) . . . . ?
C00U C00K C00T C00W -2.0(3) . . . . ?
C00U C00K C00T C010 -179.5(2) . . . . ?
C00W N009 C00H O005 178.07(17) . . . . ?
C00W N009 C00H C00U -2.5(3) . . . . ?
C00W C00T C010 C00X -0.5(3) . . . . ?
C00X C00J C00L C00V 179.8(2) . . . . ?
C00X C00J C00Q N008 178.98(19) . . . . ?
C00X C00J C00Q C00W -1.8(3) . . . . ?
C00Y O004 C00C N00A -174.67(19) . . . . ?
C00Y O004 C00C C00O 5.2(3) . . . . ?
C010 C00T C00W N009 178.76(19) . . . . ?
C010 C00T C00W C00Q -0.7(3) . . . . ?
C011 O005 C00H N009 -173.37(18) . . . . ?
C011 O005 C00H C00U 7.2(3) . . . . ?
C014 N016 C017 O00B 1.6(6) . . . . ?
C015 N1 C25 O00B 5.6(8) . . . . ?
C1 N016 C017 O00B -175.5(6) . . . . ?
C2 N1 C25 O00B 179.9(9) . . . . ?
